data_4002467
loop_
_publ_author_name
'Collado, J.A.'
'Garcia-Munoz, J.L.'
'Frontera, C.'
'Ritter, C.'
'Aranda, M.A.G.'
'Brunelli, M.'

_publ_section_title
;
 Room temperature structural and microstructural study for the
 magneto-conducting La5/8-x Prx Ca3/8 Mn O3 (0 <= x <= 5/8) series
;
_journal_name_full 'Chemistry of Materials (1,1989-)'
_journal_page_first 167
_journal_page_last 174
_journal_volume 15
_journal_year 2003
_chemical_formula_sum 'Ca0.375 La0.275 Mn O3 Pr0.35'
_chemical_name_systematic '(La0.275 Pr0.35 Ca0.375) (Mn O3)'
_space_group_IT_number 62
_symmetry_space_group_name_Hall '-P 2ac 2n'
_symmetry_space_group_name_H-M 'P n m a'
_cell_angle_alpha 90
_cell_angle_beta 90
_cell_angle_gamma 90
_cell_formula_units_Z 4
_cell_length_a 5.44105
_cell_length_b 7.67594
_cell_length_c 5.43977
_cell_volume 227.193
_citation_journal_id_ASTM CMATEX
_cod_data_source_file Collado_CMATEX_2003_1808.cif
_cod_data_source_block Ca0.375La0.275Mn1O3Pr0.35
_cod_original_cell_volume 227.1929
_cod_original_formula_sum 'Ca0.375 La0.275 Mn1 O3 Pr0.35'
_cod_database_code 4002467

loop_
_symmetry_equiv_pos_as_xyz
x,y,z
-x+1/2,-y,z+1/2
x+1/2,-y+1/2,-z+1/2
-x,y+1/2,-z
-x,-y,-z
x-1/2,y,-z-1/2
-x-1/2,y-1/2,z-1/2
x,-y-1/2,z

loop_
_atom_site_label
_atom_site_type_symbol
_atom_site_fract_x
_atom_site_fract_y
_atom_site_fract_z
_atom_site_occupancy
_atom_site_U_iso_or_equiv
Ca1 Ca+2 0.0255 0.25 -0.0041 0.375 0.0
La1 La+3 0.0255 0.25 -0.0041 0.275 0.0
O1 O-2 -0.0103 0.25 0.4346 1 0.0
Pr1 Pr+3 0.0255 0.25 -0.0041 0.35 0.0
Mn1 Mn+3 0 0 0.5 1 0.0
O2 O-2 0.7179 -0.035 0.2807 1 0.0
